data_7008352
loop_
_publ_author_name
'Saatchi, Katayoun'
'Patrick, Brian O.'
'Orvig, Chris'

_publ_section_title
;
 Coordination chemistry of P, O-bidentate phosphinophenolates with Ga3+
 and In3+.
;
_journal_issue 13
_journal_name_full 'Dalton transactions (Cambridge, England : 2003)'
_journal_page_first 2268
_journal_page_last 2274
_journal_paper_doi 10.1039/b501908g
_journal_year 2005
_chemical_formula_sum 'C18.5 H16 Cl4 Ga O P'
_chemical_formula_weight 496.80
_chemical_name_systematic
;
?
;
_space_group_IT_number 2
_symmetry_cell_setting triclinic
_symmetry_space_group_name_Hall '-P 1'
_symmetry_space_group_name_H-M 'P -1'
_atom_sites_solution_hydrogens geom
_atom_sites_solution_primary direct
_atom_sites_solution_secondary difmap
_audit_creation_method SHELXL-97
_cell_angle_alpha 102.024(3)
_cell_angle_beta 108.807(2)
_cell_angle_gamma 94.664(3)
_cell_formula_units_Z 2
_cell_length_a 9.2856(5)
_cell_length_b 9.8663(7)
_cell_length_c 12.5628(5)
_cell_measurement_reflns_used 6155
_cell_measurement_temperature 173(2)
_cell_measurement_theta_max 28.69
_cell_measurement_theta_min 2.91
_cell_volume 1051.79(11)
_computing_structure_refinement 'SHELXL-97 (Sheldrick, 1997)'
_diffrn_ambient_temperature 173(2)
_diffrn_measured_fraction_theta_full 0.785
_diffrn_measured_fraction_theta_max 0.785
_diffrn_measurement_device_type 'Rigaku/ADSC CCD'
_diffrn_measurement_method 'area detector'
_diffrn_radiation_monochromator graphite
_diffrn_radiation_source 'fine-focus sealed tube'
_diffrn_radiation_type MoK\a
_diffrn_radiation_wavelength 0.71069
_diffrn_reflns_av_R_equivalents 0.037
_diffrn_reflns_av_sigmaI/netI 0.0622
_diffrn_reflns_limit_h_max 11
_diffrn_reflns_limit_h_min -10
_diffrn_reflns_limit_k_max 11
_diffrn_reflns_limit_k_min -11
_diffrn_reflns_limit_l_max 14
_diffrn_reflns_limit_l_min -16
_diffrn_reflns_number 4272
_diffrn_reflns_theta_full 28.69
_diffrn_reflns_theta_max 28.69
_diffrn_reflns_theta_min 2.91
_exptl_absorpt_coefficient_mu 1.897
_exptl_absorpt_correction_T_max 1.000
_exptl_absorpt_correction_T_min 0.752
_exptl_absorpt_correction_type multi-scan
_exptl_crystal_colour colourless
_exptl_crystal_density_diffrn 1.569
_exptl_crystal_density_method 'not measured'
_exptl_crystal_description block
_exptl_crystal_F_000 498
_exptl_crystal_size_max 0.25
_exptl_crystal_size_mid 0.20
_exptl_crystal_size_min 0.05
_refine_diff_density_max 0.644
_refine_diff_density_min -0.588
_refine_diff_density_rms 0.073
_refine_ls_extinction_method none
_refine_ls_goodness_of_fit_ref 1.056
_refine_ls_hydrogen_treatment mixed
_refine_ls_matrix_type full
_refine_ls_number_parameters 252
_refine_ls_number_reflns 4272
_refine_ls_number_restraints 16
_refine_ls_restrained_S_all 1.057
_refine_ls_R_factor_all 0.0412
_refine_ls_R_factor_gt 0.0332
_refine_ls_shift/su_max 0.001
_refine_ls_shift/su_mean 0.000
_refine_ls_structure_factor_coef Fsqd
_refine_ls_weighting_details 'calc w=1/[\s^2^(Fo^2^)+(0.0000P)^2^+0.7082P] where P=(Fo^2^+2Fc^2^)/3'
_refine_ls_weighting_scheme calc
_refine_ls_wR_factor_gt 0.0830
_refine_ls_wR_factor_ref 0.0863
_reflns_number_gt 3703
_reflns_number_total 4272
_reflns_threshold_expression >2sigma(I)
_cod_data_source_file b501908g.txt
_cod_data_source_block copy
_cod_original_cell_volume 1051.79(10)
_cod_original_formula_sum 'C18.50 H16 Cl4 Ga O P'
_cod_database_code 7008352

loop_
_symmetry_equiv_pos_as_xyz
'x, y, z'
'-x, -y, -z'

loop_
_atom_site_label
_atom_site_type_symbol
_atom_site_fract_x
_atom_site_fract_y
_atom_site_fract_z
_atom_site_U_iso_or_equiv
_atom_site_adp_type
_atom_site_occupancy
_atom_site_symmetry_multiplicity
_atom_site_calc_flag
_atom_site_refinement_flags
_atom_site_disorder_assembly
_atom_site_disorder_group
Ga1 Ga 0.76695(3) 0.86164(3) 0.79635(2) 0.01793(9) Uani 1 1 d . . .
Cl1 Cl 0.65019(8) 0.93793(8) 0.91619(6) 0.03073(16) Uani 1 1 d . . .
Cl2 Cl 0.60192(8) 0.72880(7) 0.63639(6) 0.03429(17) Uani 1 1 d . . .
Cl3 Cl 0.95388(8) 0.75629(7) 0.87466(6) 0.03204(16) Uani 1 1 d . . .
P1 P 1.10821(7) 1.22978(6) 0.82809(5) 0.01556(13) Uani 1 1 d . . .
O1 O 0.86429(19) 1.01244(18) 0.76793(16) 0.0213(4) Uani 1 1 d . . .
C1 C 1.1698(3) 1.1124(3) 0.7294(2) 0.0185(5) Uani 1 1 d . . .
C2 C 1.2258(3) 0.9939(3) 0.7588(2) 0.0285(6) Uani 1 1 d . . .
H2 H 1.2341 0.9770 0.8321 0.034 Uiso 1 1 calc R . .
C3 C 1.2698(3) 0.9003(3) 0.6807(3) 0.0371(7) Uani 1 1 d . . .
H3 H 1.3084 0.8192 0.7005 0.045 Uiso 1 1 calc R . .
C4 C 1.2574(3) 0.9253(3) 0.5740(3) 0.0328(6) Uani 1 1 d . . .
H4 H 1.2874 0.8608 0.5207 0.039 Uiso 1 1 calc R . .
C5 C 1.2021(3) 1.0423(3) 0.5445(2) 0.0304(6) Uani 1 1 d . . .
H5 H 1.1953 1.0591 0.4714 0.036 Uiso 1 1 calc R . .
C6 C 1.1563(3) 1.1362(3) 0.6214(2) 0.0259(5) Uani 1 1 d . . .
H6 H 1.1160 1.2162 0.6005 0.031 Uiso 1 1 calc R . .
C7 C 1.2238(3) 1.4002(3) 0.8793(2) 0.0190(5) Uani 1 1 d . . .
C8 C 1.3246(3) 1.4429(3) 0.8276(3) 0.0305(6) Uani 1 1 d . . .
H8 H 1.3393 1.3793 0.7654 0.037 Uiso 1 1 calc R . .
C9 C 1.4045(3) 1.5800(3) 0.8677(3) 0.0360(7) Uani 1 1 d . . .
H9 H 1.4736 1.6098 0.8324 0.043 Uiso 1 1 calc R . .
C10 C 1.3838(3) 1.6721(3) 0.9579(2) 0.0306(6) Uani 1 1 d . . .
H10 H 1.4373 1.7657 0.9839 0.037 Uiso 1 1 calc R . .
C11 C 1.2853(3) 1.6289(3) 1.0110(2) 0.0286(6) Uani 1 1 d . . .
H11 H 1.2728 1.6926 1.0742 0.034 Uiso 1 1 calc R . .
C12 C 1.2049(3) 1.4935(3) 0.9726(2) 0.0242(5) Uani 1 1 d . . .
H12 H 1.1374 1.4640 1.0092 0.029 Uiso 1 1 calc R . .
C13 C 0.9117(3) 1.2472(2) 0.7656(2) 0.0159(4) Uani 1 1 d . . .
C14 C 0.8627(3) 1.3706(3) 0.7386(2) 0.0214(5) Uani 1 1 d . . .
H14 H 0.9357 1.4522 0.7549 0.026 Uiso 1 1 calc R . .
C15 C 0.7066(3) 1.3722(3) 0.6878(2) 0.0258(5) Uani 1 1 d . . .
H15 H 0.6719 1.4549 0.6685 0.031 Uiso 1 1 calc R . .
C16 C 0.6011(3) 1.2527(3) 0.6652(2) 0.0224(5) Uani 1 1 d . . .
H16 H 0.4943 1.2549 0.6307 0.027 Uiso 1 1 calc R . .
C17 C 0.6481(3) 1.1297(3) 0.6919(2) 0.0198(5) Uani 1 1 d . . .
H17 H 0.5741 1.0491 0.6761 0.024 Uiso 1 1 calc R . .
C18 C 0.8045(3) 1.1258(2) 0.74190(19) 0.0156(4) Uani 1 1 d . . .
Cl4A Cl 0.1649(4) 0.4911(4) 0.5292(3) 0.1216(14) Uani 0.726(8) 1 d PD . 1
C19A C 0.0268(9) 0.5830(19) 0.5717(15) 0.107(6) Uiso 0.363(4) 1 d PD . 1
H19A H 0.0489 0.6834 0.5735 0.128 Uiso 0.363(4) 1 calc PR . 1
H19B H 0.0338 0.5762 0.6507 0.128 Uiso 0.363(4) 1 calc PR . 1
Cl4B Cl 0.0482(13) 0.3929(9) 0.4326(8) 0.075(3) Uiso 0.163(6) 1 d PD . 2
C19B C 0.1097(19) 0.510(2) 0.5755(14) 0.004(4) Uiso 0.082(3) 1 d PD . 2
H19C H 0.1245 0.4578 0.6362 0.005 Uiso 0.082(3) 1 calc PR . 2
H19D H 0.2067 0.5736 0.5916 0.005 Uiso 0.082(3) 1 calc PR . 2
Cl4C Cl 0.1272(15) 0.4179(15) 0.4750(12) 0.045(4) Uiso 0.099(7) 1 d PD . 3
C19C C 0.072(2) 0.570(3) 0.548(3) 0.004(4) Uiso 0.049(4) 1 d PD . 3
H19E H 0.1154 0.6520 0.5269 0.005 Uiso 0.049(4) 1 calc PR . 3
H19F H 0.1251 0.5828 0.6320 0.005 Uiso 0.049(4) 1 calc PR . 3
H1 H 1.125(3) 1.172(3) 0.919(3) 0.028(8) Uiso 1 1 d . . .

loop_
_atom_site_aniso_label
_atom_site_aniso_U_11
_atom_site_aniso_U_22
_atom_site_aniso_U_33
_atom_site_aniso_U_23
_atom_site_aniso_U_13
_atom_site_aniso_U_12
Ga1 0.02356(15) 0.01309(15) 0.01919(15) 0.00734(10) 0.00845(10) 0.00143(9)
Cl1 0.0330(3) 0.0405(4) 0.0249(3) 0.0099(3) 0.0171(3) 0.0061(3)
Cl2 0.0418(4) 0.0212(3) 0.0277(3) -0.0003(3) 0.0003(3) 0.0038(3)
Cl3 0.0341(4) 0.0272(4) 0.0390(4) 0.0181(3) 0.0104(3) 0.0121(3)
P1 0.0184(3) 0.0158(3) 0.0145(3) 0.0037(2) 0.0085(2) 0.0031(2)
O1 0.0219(9) 0.0161(9) 0.0329(10) 0.0122(7) 0.0145(7) 0.0061(6)
C1 0.0168(11) 0.0210(12) 0.0162(11) 0.0001(9) 0.0073(8) 0.0011(8)
C2 0.0322(14) 0.0326(16) 0.0227(13) 0.0067(11) 0.0103(10) 0.0143(11)
C3 0.0386(17) 0.0363(17) 0.0365(17) 0.0025(13) 0.0134(13) 0.0219(13)
C4 0.0254(14) 0.0398(17) 0.0284(14) -0.0075(12) 0.0125(11) 0.0060(11)
C5 0.0345(15) 0.0356(16) 0.0201(13) -0.0009(11) 0.0153(11) -0.0035(11)
C6 0.0329(14) 0.0227(14) 0.0216(13) 0.0044(11) 0.0104(10) 0.0014(10)
C7 0.0191(11) 0.0186(12) 0.0177(11) 0.0026(9) 0.0061(8) 0.0003(8)
C8 0.0342(15) 0.0286(15) 0.0303(14) -0.0010(12) 0.0208(11) -0.0039(11)
C9 0.0368(16) 0.0328(16) 0.0416(17) 0.0055(13) 0.0233(13) -0.0076(12)
C10 0.0294(14) 0.0221(14) 0.0332(15) 0.0015(12) 0.0070(11) -0.0053(10)
C11 0.0275(14) 0.0264(15) 0.0263(14) -0.0032(11) 0.0087(10) 0.0014(10)
C12 0.0241(13) 0.0259(14) 0.0228(13) 0.0015(10) 0.0119(9) 0.0023(10)
C13 0.0195(11) 0.0138(11) 0.0170(11) 0.0043(9) 0.0093(8) 0.0025(8)
C14 0.0268(13) 0.0135(12) 0.0255(13) 0.0057(10) 0.0109(10) 0.0020(9)
C15 0.0317(14) 0.0191(13) 0.0307(14) 0.0112(11) 0.0112(11) 0.0120(10)
C16 0.0218(12) 0.0273(14) 0.0217(12) 0.0084(10) 0.0097(9) 0.0089(10)
C17 0.0198(12) 0.0194(12) 0.0211(12) 0.0051(10) 0.0090(9) 0.0009(9)
C18 0.0241(12) 0.0125(11) 0.0152(11) 0.0050(9) 0.0124(9) 0.0041(8)
Cl4A 0.164(3) 0.104(3) 0.105(3) 0.047(2) 0.0499(19) -0.006(2)

loop_
_atom_type_symbol
_atom_type_description
_atom_type_scat_dispersion_real
_atom_type_scat_dispersion_imag
_atom_type_scat_source
C C 0.0033 0.0016 'International Tables Vol C Tables 4.2.6.8 and 6.1.1.4'
H H 0.0000 0.0000 'International Tables Vol C Tables 4.2.6.8 and 6.1.1.4'
O O 0.0106 0.0060 'International Tables Vol C Tables 4.2.6.8 and 6.1.1.4'
P P 0.1023 0.0942 'International Tables Vol C Tables 4.2.6.8 and 6.1.1.4'
Cl Cl 0.1484 0.1585 'International Tables Vol C Tables 4.2.6.8 and 6.1.1.4'
Ga Ga 0.2307 1.6083 'International Tables Vol C Tables 4.2.6.8 and 6.1.1.4'

loop_
_geom_angle_atom_site_label_1
_geom_angle_atom_site_label_2
_geom_angle_atom_site_label_3
_geom_angle
_geom_angle_site_symmetry_1
_geom_angle_site_symmetry_3
_geom_angle_publ_flag
O1 Ga1 Cl3 103.57(6) . . ?
O1 Ga1 Cl2 110.63(6) . . ?
Cl3 Ga1 Cl2 112.26(3) . . ?
O1 Ga1 Cl1 108.96(6) . . ?
Cl3 Ga1 Cl1 111.31(3) . . ?
Cl2 Ga1 Cl1 109.93(3) . . ?
C13 P1 C1 111.84(11) . . ?
C13 P1 C7 109.05(11) . . ?
C1 P1 C7 112.27(11) . . ?
C13 P1 H1 109.2(12) . . ?
C1 P1 H1 105.6(13) . . ?
C7 P1 H1 108.8(13) . . ?
C18 O1 Ga1 126.90(15) . . ?
C2 C1 C6 120.0(2) . . ?
C2 C1 P1 119.66(19) . . ?
C6 C1 P1 120.3(2) . . ?
C3 C2 C1 119.8(3) . . ?
C3 C2 H2 120.1 . . ?
C1 C2 H2 120.1 . . ?
C4 C3 C2 119.9(3) . . ?
C4 C3 H3 120.1 . . ?
C2 C3 H3 120.1 . . ?
C5 C4 C3 120.6(3) . . ?
C5 C4 H4 119.7 . . ?
C3 C4 H4 119.7 . . ?
C4 C5 C6 120.1(3) . . ?
C4 C5 H5 120.0 . . ?
C6 C5 H5 120.0 . . ?
C5 C6 C1 119.6(3) . . ?
C5 C6 H6 120.2 . . ?
C1 C6 H6 120.2 . . ?
C8 C7 C12 120.0(2) . . ?
C8 C7 P1 122.5(2) . . ?
C12 C7 P1 117.43(19) . . ?
C7 C8 C9 119.5(3) . . ?
C7 C8 H8 120.2 . . ?
C9 C8 H8 120.2 . . ?
C10 C9 C8 120.4(3) . . ?
C10 C9 H9 119.8 . . ?
C8 C9 H9 119.8 . . ?
C9 C10 C11 120.2(3) . . ?
C9 C10 H10 119.9 . . ?
C11 C10 H10 119.9 . . ?
C10 C11 C12 120.3(3) . . ?
C10 C11 H11 119.8 . . ?
C12 C11 H11 119.8 . . ?
C11 C12 C7 119.5(2) . . ?
C11 C12 H12 120.2 . . ?
C7 C12 H12 120.2 . . ?
C14 C13 C18 120.8(2) . . ?
C14 C13 P1 123.86(18) . . ?
C18 C13 P1 115.32(17) . . ?
C15 C14 C13 119.3(2) . . ?
C15 C14 H14 120.4 . . ?
C13 C14 H14 120.4 . . ?
C14 C15 C16 119.8(2) . . ?
C14 C15 H15 120.1 . . ?
C16 C15 H15 120.1 . . ?
C15 C16 C17 121.5(2) . . ?
C15 C16 H16 119.2 . . ?
C17 C16 H16 119.2 . . ?
C18 C17 C16 119.5(2) . . ?
C18 C17 H17 120.3 . . ?
C16 C17 H17 120.3 . . ?
O1 C18 C17 125.0(2) . . ?
O1 C18 C13 115.8(2) . . ?
C17 C18 C13 119.1(2) . . ?
C19A Cl4A C19A 70.0(8) . 2_566 ?
Cl4A C19A Cl4A 110.0(8) . 2_566 ?
Cl4A C19A H19A 109.7 . . ?
Cl4A C19A H19A 109.7 2_566 . ?
Cl4A C19A H19B 109.7 . . ?
Cl4A C19A H19B 109.7 2_566 . ?
H19A C19A H19B 108.2 . . ?
C19B Cl4B C19B 77.3(10) 2_566 . ?
Cl4B C19B Cl4B 102.7(10) 2_566 . ?
Cl4B C19B H19C 111.2 2_566 . ?
Cl4B C19B H19C 111.2 . . ?
Cl4B C19B H19D 111.2 2_566 . ?
Cl4B C19B H19D 111.2 . . ?
H19C C19B H19D 109.1 . . ?
C19C Cl4C C19C 59.1(15) . 2_566 ?
Cl4C C19C Cl4C 120.9(15) . 2_566 ?
Cl4C C19C H19E 107.1 . . ?
Cl4C C19C H19E 107.1 2_566 . ?
Cl4C C19C H19F 107.1 . . ?
Cl4C C19C H19F 107.1 2_566 . ?
H19E C19C H19F 106.8 . . ?

loop_
_geom_bond_atom_site_label_1
_geom_bond_atom_site_label_2
_geom_bond_distance
_geom_bond_site_symmetry_2
_geom_bond_publ_flag
Ga1 O1 1.8354(17) . ?
Ga1 Cl3 2.1633(7) . ?
Ga1 Cl2 2.1667(7) . ?
Ga1 Cl1 2.1730(7) . ?
P1 C13 1.777(2) . ?
P1 C1 1.781(2) . ?
P1 C7 1.790(2) . ?
P1 H1 1.35(3) . ?
O1 C18 1.343(3) . ?
C1 C2 1.389(4) . ?
C1 C6 1.393(4) . ?
C2 C3 1.387(4) . ?
C2 H2 0.9500 . ?
C3 C4 1.383(4) . ?
C3 H3 0.9500 . ?
C4 C5 1.374(5) . ?
C4 H4 0.9500 . ?
C5 C6 1.389(4) . ?
C5 H5 0.9500 . ?
C6 H6 0.9500 . ?
C7 C8 1.384(3) . ?
C7 C12 1.400(4) . ?
C8 C9 1.395(4) . ?
C8 H8 0.9500 . ?
C9 C10 1.374(4) . ?
C9 H9 0.9500 . ?
C10 C11 1.382(4) . ?
C10 H10 0.9500 . ?
C11 C12 1.383(4) . ?
C11 H11 0.9500 . ?
C12 H12 0.9500 . ?
C13 C14 1.403(3) . ?
C13 C18 1.407(3) . ?
C14 C15 1.386(4) . ?
C14 H14 0.9500 . ?
C15 C16 1.386(4) . ?
C15 H15 0.9500 . ?
C16 C17 1.392(4) . ?
C16 H16 0.9500 . ?
C17 C18 1.391(3) . ?
C17 H17 0.9500 . ?
Cl4A C19A 1.784(10) . ?
Cl4A C19A 1.805(9) 2_566 ?
C19A Cl4A 1.805(9) 2_566 ?
C19A H19A 0.9900 . ?
C19A H19B 0.9900 . ?
Cl4B C19B 1.800(10) 2_566 ?
Cl4B C19B 1.805(10) . ?
C19B Cl4B 1.800(10) 2_566 ?
C19B H19C 0.9900 . ?
C19B H19D 0.9900 . ?
Cl4C C19C 1.791(10) . ?
Cl4C C19C 1.797(10) 2_566 ?
C19C Cl4C 1.797(10) 2_566 ?
C19C H19E 0.9900 . ?
C19C H19F 0.9900 . ?

loop_
_geom_torsion_atom_site_label_1
_geom_torsion_atom_site_label_2
_geom_torsion_atom_site_label_3
_geom_torsion_atom_site_label_4
_geom_torsion
_geom_torsion_site_symmetry_1
_geom_torsion_site_symmetry_2
_geom_torsion_site_symmetry_3
_geom_torsion_site_symmetry_4
_geom_torsion_publ_flag
Cl3 Ga1 O1 C18 -165.40(18) . . . . ?
Cl2 Ga1 O1 C18 74.12(19) . . . . ?
Cl1 Ga1 O1 C18 -46.8(2) . . . . ?
C13 P1 C1 C2 -120.9(2) . . . . ?
C7 P1 C1 C2 116.1(2) . . . . ?
C13 P1 C1 C6 56.6(2) . . . . ?
C7 P1 C1 C6 -66.3(2) . . . . ?
C6 C1 C2 C3 0.7(4) . . . . ?
P1 C1 C2 C3 178.2(2) . . . . ?
C1 C2 C3 C4 -0.1(5) . . . . ?
C2 C3 C4 C5 0.1(5) . . . . ?
C3 C4 C5 C6 -0.8(4) . . . . ?
C4 C5 C6 C1 1.3(4) . . . . ?
C2 C1 C6 C5 -1.3(4) . . . . ?
P1 C1 C6 C5 -178.8(2) . . . . ?
C13 P1 C7 C8 -110.9(2) . . . . ?
C1 P1 C7 C8 13.7(3) . . . . ?
C13 P1 C7 C12 66.8(2) . . . . ?
C1 P1 C7 C12 -168.72(19) . . . . ?
C12 C7 C8 C9 -1.3(4) . . . . ?
P1 C7 C8 C9 176.3(2) . . . . ?
C7 C8 C9 C10 0.2(5) . . . . ?
C8 C9 C10 C11 1.0(5) . . . . ?
C9 C10 C11 C12 -1.1(4) . . . . ?
C10 C11 C12 C7 -0.1(4) . . . . ?
C8 C7 C12 C11 1.3(4) . . . . ?
P1 C7 C12 C11 -176.4(2) . . . . ?
C1 P1 C13 C14 -111.9(2) . . . . ?
C7 P1 C13 C14 12.9(2) . . . . ?
C1 P1 C13 C18 67.0(2) . . . . ?
C7 P1 C13 C18 -168.25(17) . . . . ?
C18 C13 C14 C15 -0.1(4) . . . . ?
P1 C13 C14 C15 178.7(2) . . . . ?
C13 C14 C15 C16 0.5(4) . . . . ?
C14 C15 C16 C17 -0.3(4) . . . . ?
C15 C16 C17 C18 -0.3(4) . . . . ?
Ga1 O1 C18 C17 -24.3(3) . . . . ?
Ga1 O1 C18 C13 157.36(16) . . . . ?
C16 C17 C18 O1 -177.6(2) . . . . ?
C16 C17 C18 C13 0.7(3) . . . . ?
C14 C13 C18 O1 178.0(2) . . . . ?
P1 C13 C18 O1 -0.9(3) . . . . ?
C14 C13 C18 C17 -0.5(3) . . . . ?
P1 C13 C18 C17 -179.39(18) . . . . ?
C19A Cl4A C19A Cl4A 0.0 2_566 . . 2_566 ?
C19B Cl4B C19B Cl4B 0.0 2_566 . . 2_566 ?
C19C Cl4C C19C Cl4C 0.000(2) 2_566 . . 2_566 ?
